data_4332144
loop_
_publ_author_name
'Patra, Sanjib K.'
'Sadhukhan, Nabanita'
'Bera, Jitendra K.'

_publ_section_title
;
 Effects of Axial Coordination on the Ru&#x2212;Ru Single Bond in
 Diruthenium Paddlewheel Complexes
;
_journal_issue 10
_journal_name_full 'Inorganic Chemistry'
_journal_page_first 4007
_journal_page_last 4015
_journal_paper_doi 10.1021/ic0600073
_journal_volume 45
_journal_year 2006
_chemical_formula_sum 'C26 H14 Cl2 N6 O12 Ru2 S2'
_chemical_formula_weight 939.59
_chemical_name_systematic
; 
 ? 
;
_space_group_IT_number 15
_symmetry_space_group_name_Hall '-C 2yc'
_symmetry_space_group_name_H-M 'C 1 2/c 1'
_atom_sites_solution_hydrogens geom
_atom_sites_solution_primary direct
_atom_sites_solution_secondary difmap
_audit_creation_method SHELXL-97
_cell_angle_alpha 90.000(5)
_cell_angle_beta 124.391(5)
_cell_angle_gamma 90.000(5)
_cell_formula_units_Z 4
_cell_length_a 24.253(5)
_cell_length_b 8.804(5)
_cell_length_c 16.993(5)
_cell_measurement_temperature 100(2)
_cell_volume 2994(2)
_computing_structure_refinement 'SHELXL-97 (Sheldrick, 1997)'
_computing_structure_solution 'SHELXS-97 (Sheldrick, 1990)'
_diffrn_ambient_temperature 100(2)
_diffrn_measured_fraction_theta_full 0.990
_diffrn_measured_fraction_theta_max 0.990
_diffrn_radiation_monochromator graphite
_diffrn_radiation_source 'fine-focus sealed tube'
_diffrn_radiation_type MoK\a
_diffrn_radiation_wavelength 0.71069
_diffrn_reflns_av_R_equivalents 0.0218
_diffrn_reflns_av_sigmaI/netI 0.0256
_diffrn_reflns_limit_h_max 32
_diffrn_reflns_limit_h_min -29
_diffrn_reflns_limit_k_max 11
_diffrn_reflns_limit_k_min -7
_diffrn_reflns_limit_l_max 21
_diffrn_reflns_limit_l_min -22
_diffrn_reflns_number 9648
_diffrn_reflns_theta_full 28.29
_diffrn_reflns_theta_max 28.29
_diffrn_reflns_theta_min 2.04
_exptl_absorpt_coefficient_mu 1.405
_exptl_absorpt_correction_T_max 0.6780
_exptl_absorpt_correction_T_min 0.6034
_exptl_crystal_density_diffrn 2.084
_exptl_crystal_density_method 'not measured'
_exptl_crystal_F_000 1848
_exptl_crystal_size_max 0.40
_exptl_crystal_size_mid 0.40
_exptl_crystal_size_min 0.30
_refine_diff_density_max 1.121
_refine_diff_density_min -0.650
_refine_diff_density_rms 0.110
_refine_ls_extinction_method none
_refine_ls_goodness_of_fit_ref 1.083
_refine_ls_hydrogen_treatment mixed
_refine_ls_matrix_type full
_refine_ls_number_parameters 226
_refine_ls_number_reflns 3685
_refine_ls_number_restraints 0
_refine_ls_restrained_S_all 1.083
_refine_ls_R_factor_all 0.0348
_refine_ls_R_factor_gt 0.0324
_refine_ls_shift/su_max 0.002
_refine_ls_shift/su_mean 0.000
_refine_ls_structure_factor_coef Fsqd
_refine_ls_weighting_details 'calc w=1/[\s^2^(Fo^2^)+(0.0335P)^2^+12.3320P] where P=(Fo^2^+2Fc^2^)/3'
_refine_ls_weighting_scheme calc
_refine_ls_wR_factor_gt 0.0751
_refine_ls_wR_factor_ref 0.0765
_reflns_number_gt 3480
_reflns_number_total 3685
_reflns_threshold_expression >2sigma(I)
_cod_data_source_file ic0600073sup1.cif
_cod_data_source_block compound3
_cod_database_code 4332144

loop_
_symmetry_equiv_pos_as_xyz
'x, y, z'
'-x, y, -z+1/2'
'x+1/2, y+1/2, z'
'-x+1/2, y+1/2, -z+1/2'
'-x, -y, -z'
'x, -y, z-1/2'
'-x+1/2, -y+1/2, -z'
'x+1/2, -y+1/2, z-1/2'

loop_
_atom_site_label
_atom_site_type_symbol
_atom_site_fract_x
_atom_site_fract_y
_atom_site_fract_z
_atom_site_U_iso_or_equiv
_atom_site_adp_type
_atom_site_occupancy
_atom_site_symmetry_multiplicity
_atom_site_calc_flag
_atom_site_refinement_flags
Ru1 Ru 0.942865(10) 0.10534(2) 0.663201(14) 0.01189(7) Uani 1 1 d .
S1 S 0.84204(3) -0.04193(8) 0.35330(5) 0.01741(14) Uani 1 1 d .
Cl1 Cl 0.69155(4) 0.95811(9) 0.56682(5) 0.02446(16) Uani 1 1 d .
N1 N 0.86879(11) 0.0600(3) 0.51214(16) 0.0159(4) Uani 1 1 d .
N2 N 0.99087(11) -0.0610(3) 0.62817(16) 0.0133(4) Uani 1 1 d .
N3 N 0.91743(11) -0.0933(3) 0.71365(16) 0.0140(4) Uani 1 1 d .
O1 O 0.86016(11) 0.2948(2) 0.70647(16) 0.0248(5) Uani 1 1 d .
O2 O 0.99276(11) 0.3973(2) 0.63357(15) 0.0232(4) Uani 1 1 d .
O14 O 0.70006(12) 0.8067(3) 0.54580(17) 0.0320(5) Uani 1 1 d .
O13 O 0.6606(2) 1.0460(4) 0.4830(2) 0.0717(12) Uani 1 1 d .
O12 O 0.75400(12) 1.0232(3) 0.63951(18) 0.0372(6) Uani 1 1 d .
O11 O 0.65025(17) 0.9486(5) 0.6027(3) 0.0697(11) Uani 1 1 d .
C1 C 0.89232(13) 0.2259(3) 0.69052(19) 0.0160(5) Uani 1 1 d .
C2 C 0.97328(13) 0.2838(3) 0.64139(18) 0.0155(5) Uani 1 1 d .
C3 C 0.80848(14) 0.1217(3) 0.4422(2) 0.0187(5) Uani 1 1 d .
H3 H 0.7838 0.1877 0.4556 0.022 Uiso 1 1 calc R
C4 C 0.78693(14) 0.0805(3) 0.3520(2) 0.0194(6) Uani 1 1 d .
H4 H 0.7467 0.1151 0.2959 0.023 Uiso 1 1 calc R
C5 C 0.89217(13) -0.0289(3) 0.47488(18) 0.0151(5) Uani 1 1 d .
C6 C 0.95543(13) -0.1072(3) 0.53685(19) 0.0151(5) Uani 1 1 d .
C7 C 0.97576(14) -0.2262(3) 0.5035(2) 0.0182(5) Uani 1 1 d .
H7 H 0.9502 -0.2524 0.4378 0.022 Uiso 1 1 calc R
C8 C 1.03272(14) -0.3031(3) 0.5670(2) 0.0178(5) Uani 1 1 d .
H8 H 1.0476 -0.3830 0.5458 0.021 Uiso 1 1 calc R
C9 C 0.86397(14) -0.1743(3) 0.6506(2) 0.0183(5) Uani 1 1 d .
H9 H 0.8392 -0.1423 0.5859 0.022 Uiso 1 1 calc R
C10 C 0.84166(15) -0.3037(3) 0.6730(2) 0.0210(6) Uani 1 1 d .
H10 H 0.8046 -0.3604 0.6242 0.025 Uiso 1 1 calc R
C11 C 0.87389(15) -0.3464(3) 0.7655(2) 0.0193(5) Uani 1 1 d .
H11 H 0.8585 -0.4310 0.7827 0.023 Uiso 1 1 calc R
C12 C 0.93042(13) -0.2641(3) 0.83587(19) 0.0153(5) Uani 1 1 d .
C13 C 0.95228(13) -0.1391(3) 0.80747(19) 0.0130(5) Uani 1 1 d .

loop_
_atom_site_aniso_label
_atom_site_aniso_U_11
_atom_site_aniso_U_22
_atom_site_aniso_U_33
_atom_site_aniso_U_23
_atom_site_aniso_U_13
_atom_site_aniso_U_12
Ru1 0.01346(11) 0.01072(11) 0.01238(11) 0.00030(7) 0.00783(9) 0.00063(7)
S1 0.0173(3) 0.0196(3) 0.0129(3) -0.0009(2) 0.0071(3) -0.0012(3)
Cl1 0.0226(3) 0.0237(4) 0.0217(3) -0.0035(3) 0.0092(3) 0.0017(3)
N1 0.0161(11) 0.0143(11) 0.0169(11) -0.0003(9) 0.0090(9) -0.0017(9)
N2 0.0152(10) 0.0119(10) 0.0149(10) -0.0001(8) 0.0097(9) -0.0010(8)
N3 0.0144(10) 0.0135(11) 0.0145(10) 0.0002(8) 0.0084(9) 0.0005(8)
O1 0.0264(11) 0.0213(11) 0.0341(12) -0.0029(9) 0.0217(10) 0.0021(9)
O2 0.0304(11) 0.0183(11) 0.0237(10) 0.0003(8) 0.0169(10) -0.0038(9)
O14 0.0409(14) 0.0229(12) 0.0300(12) -0.0071(10) 0.0187(11) -0.0021(10)
O13 0.089(3) 0.0315(16) 0.0329(15) 0.0043(13) -0.0024(17) 0.0079(17)
O12 0.0290(13) 0.0315(14) 0.0343(13) -0.0076(11) 0.0076(11) -0.0027(10)
O11 0.056(2) 0.091(3) 0.089(3) -0.051(2) 0.057(2) -0.0247(19)
C1 0.0192(13) 0.0127(12) 0.0165(12) -0.0006(10) 0.0103(11) -0.0019(10)
C2 0.0187(12) 0.0153(13) 0.0144(12) 0.0002(10) 0.0105(11) 0.0012(10)
C3 0.0166(13) 0.0167(13) 0.0209(13) 0.0008(11) 0.0095(11) 0.0014(10)
C4 0.0159(13) 0.0182(14) 0.0213(13) 0.0023(11) 0.0090(11) 0.0010(10)
C5 0.0171(12) 0.0151(13) 0.0124(11) 0.0001(10) 0.0078(10) -0.0022(10)
C6 0.0160(12) 0.0149(13) 0.0148(12) 0.0010(10) 0.0090(10) -0.0023(10)
C7 0.0217(13) 0.0193(14) 0.0159(12) -0.0026(10) 0.0119(11) -0.0003(11)
C8 0.0229(13) 0.0140(12) 0.0201(13) -0.0021(10) 0.0143(12) 0.0019(10)
C9 0.0194(13) 0.0178(14) 0.0162(12) -0.0011(11) 0.0091(11) -0.0010(11)
C10 0.0215(14) 0.0183(14) 0.0211(13) -0.0035(11) 0.0107(12) -0.0056(11)
C11 0.0233(14) 0.0141(13) 0.0227(13) -0.0016(11) 0.0144(12) -0.0058(11)
C12 0.0176(12) 0.0128(12) 0.0181(12) 0.0001(10) 0.0117(11) 0.0011(10)
C13 0.0152(12) 0.0095(11) 0.0157(12) -0.0006(9) 0.0095(10) 0.0007(9)

loop_
_atom_type_symbol
_atom_type_description
_atom_type_scat_dispersion_real
_atom_type_scat_dispersion_imag
_atom_type_scat_source
Ru Ru -1.2594 0.8363 'International Tables Vol C Tables 4.2.6.8 and 6.1.1.4'
C C 0.0033 0.0016 'International Tables Vol C Tables 4.2.6.8 and 6.1.1.4'
O O 0.0106 0.0060 'International Tables Vol C Tables 4.2.6.8 and 6.1.1.4'
S S 0.1246 0.1234 'International Tables Vol C Tables 4.2.6.8 and 6.1.1.4'
N N 0.0061 0.0033 'International Tables Vol C Tables 4.2.6.8 and 6.1.1.4'
H H 0.0000 0.0000 'International Tables Vol C Tables 4.2.6.8 and 6.1.1.4'
Cl Cl 0.1484 0.1585 'International Tables Vol C Tables 4.2.6.8 and 6.1.1.4'

loop_
_geom_angle_atom_site_label_1
_geom_angle_atom_site_label_2
_geom_angle_atom_site_label_3
_geom_angle
_geom_angle_site_symmetry_1
_geom_angle_site_symmetry_3
C2 Ru1 C1 87.68(12) . .
C2 Ru1 N2 100.49(11) . .
C1 Ru1 N2 171.29(10) . .
C2 Ru1 N1 94.35(10) . .
C1 Ru1 N1 100.17(10) . .
N2 Ru1 N1 76.40(9) . .
C2 Ru1 N3 170.51(10) . .
C1 Ru1 N3 89.24(11) . .
N2 Ru1 N3 83.15(9) . .
N1 Ru1 N3 95.04(9) . .
C2 Ru1 Ru1 86.52(8) . 2_756
C1 Ru1 Ru1 98.20(8) . 2_756
N2 Ru1 Ru1 85.39(6) . 2_756
N1 Ru1 Ru1 161.63(6) . 2_756
N3 Ru1 Ru1 85.04(6) . 2_756
C4 S1 C5 89.47(14) . .
O13 Cl1 O14 109.30(18) . .
O13 Cl1 O12 110.8(2) . .
O14 Cl1 O12 111.07(15) . .
O13 Cl1 O11 111.0(3) . .
O14 Cl1 O11 106.59(19) . .
O12 Cl1 O11 108.00(18) . .
C5 N1 C3 110.8(2) . .
C5 N1 Ru1 112.43(18) . .
C3 N1 Ru1 135.45(19) . .
C6 N2 C13 118.0(2) . 2_756
C6 N2 Ru1 115.60(18) . .
C13 N2 Ru1 125.42(17) 2_756 .
C9 N3 C13 117.2(2) . .
C9 N3 Ru1 118.42(18) . .
C13 N3 Ru1 124.33(18) . .
O1 C1 Ru1 177.5(2) . .
O2 C2 Ru1 175.4(2) . .
C4 C3 N1 114.4(3) . .
C3 C4 S1 110.7(2) . .
N1 C5 C6 119.8(2) . .
N1 C5 S1 114.5(2) . .
C6 C5 S1 125.6(2) . .
N2 C6 C7 123.4(3) . .
N2 C6 C5 114.7(2) . .
C7 C6 C5 121.9(2) . .
C8 C7 C6 118.8(3) . .
C7 C8 C12 119.9(3) . 2_756
N3 C9 C10 124.5(3) . .
C11 C10 C9 118.8(3) . .
C10 C11 C12 119.3(3) . .
C8 C12 C11 122.7(3) 2_756 .
C8 C12 C13 118.5(2) 2_756 .
C11 C12 C13 118.8(2) . .
N2 C13 N3 117.5(2) 2_756 .
N2 C13 C12 121.3(2) 2_756 .
N3 C13 C12 121.2(2) . .

loop_
_geom_bond_atom_site_label_1
_geom_bond_atom_site_label_2
_geom_bond_distance
_geom_bond_site_symmetry_2
Ru1 C2 1.860(3) .
Ru1 C1 1.868(3) .
Ru1 N2 2.154(2) .
Ru1 N1 2.183(2) .
Ru1 N3 2.184(2) .
Ru1 Ru1 2.6734(7) 2_756
S1 C4 1.707(3) .
S1 C5 1.709(3) .
Cl1 O13 1.408(3) .
Cl1 O14 1.425(3) .
Cl1 O12 1.426(2) .
Cl1 O11 1.440(3) .
N1 C5 1.319(4) .
N1 C3 1.373(4) .
N2 C6 1.344(3) .
N2 C13 1.366(3) 2_756
N3 C9 1.330(4) .
N3 C13 1.377(3) .
O1 C1 1.135(3) .
O2 C2 1.145(3) .
C3 C4 1.360(4) .
C5 C6 1.454(4) .
C6 C7 1.406(4) .
C7 C8 1.359(4) .
C8 C12 1.405(4) 2_756
C9 C10 1.404(4) .
C10 C11 1.354(4) .
C11 C12 1.408(4) .
C12 C8 1.405(4) 2_756
C12 C13 1.420(4) .
C13 N2 1.366(3) 2_756

loop_
_geom_torsion_atom_site_label_1
_geom_torsion_atom_site_label_2
_geom_torsion_atom_site_label_3
_geom_torsion_atom_site_label_4
_geom_torsion
_geom_torsion_site_symmetry_1
_geom_torsion_site_symmetry_4
C2 Ru1 N1 C5 93.1(2) . .
C1 Ru1 N1 C5 -178.5(2) . .
N2 Ru1 N1 C5 -6.65(18) . .
N3 Ru1 N1 C5 -88.3(2) . .
Ru1 Ru1 N1 C5 1.1(3) 2_756 .
C2 Ru1 N1 C3 -72.3(3) . .
C1 Ru1 N1 C3 16.1(3) . .
N2 Ru1 N1 C3 -172.1(3) . .
N3 Ru1 N1 C3 106.2(3) . .
Ru1 Ru1 N1 C3 -164.36(18) 2_756 .
C2 Ru1 N2 C6 -90.9(2) . .
C1 Ru1 N2 C6 68.7(7) . .
N1 Ru1 N2 C6 1.06(18) . .
N3 Ru1 N2 C6 97.96(19) . .
Ru1 Ru1 N2 C6 -176.50(18) 2_756 .
C2 Ru1 N2 C13 100.4(2) . 2_756
C1 Ru1 N2 C13 -100.0(7) . 2_756
N1 Ru1 N2 C13 -167.6(2) . 2_756
N3 Ru1 N2 C13 -70.7(2) . 2_756
Ru1 Ru1 N2 C13 14.8(2) 2_756 2_756
C2 Ru1 N3 C9 163.2(6) . .
C1 Ru1 N3 C9 92.2(2) . .
N2 Ru1 N3 C9 -83.6(2) . .
N1 Ru1 N3 C9 -8.0(2) . .
Ru1 Ru1 N3 C9 -169.5(2) 2_756 .
C2 Ru1 N3 C13 -15.2(7) . .
C1 Ru1 N3 C13 -86.2(2) . .
N2 Ru1 N3 C13 98.0(2) . .
N1 Ru1 N3 C13 173.6(2) . .
Ru1 Ru1 N3 C13 12.06(19) 2_756 .
C2 Ru1 C1 O1 159(6) . .
N2 Ru1 C1 O1 -1(6) . .
N1 Ru1 C1 O1 65(6) . .
N3 Ru1 C1 O1 -30(6) . .
Ru1 Ru1 C1 O1 -115(6) 2_756 .
C1 Ru1 C2 O2 47(3) . .
N2 Ru1 C2 O2 -136(3) . .
N1 Ru1 C2 O2 147(3) . .
N3 Ru1 C2 O2 -24(4) . .
Ru1 Ru1 C2 O2 -52(3) 2_756 .
C5 N1 C3 C4 -0.8(4) . .
Ru1 N1 C3 C4 164.8(2) . .
N1 C3 C4 S1 1.3(3) . .
C5 S1 C4 C3 -1.1(2) . .
C3 N1 C5 C6 -179.3(2) . .
Ru1 N1 C5 C6 11.5(3) . .
C3 N1 C5 S1 -0.1(3) . .
Ru1 N1 C5 S1 -169.21(12) . .
C4 S1 C5 N1 0.7(2) . .
C4 S1 C5 C6 179.9(3) . .
C13 N2 C6 C7 -3.5(4) 2_756 .
Ru1 N2 C6 C7 -173.1(2) . .
C13 N2 C6 C5 173.8(2) 2_756 .
Ru1 N2 C6 C5 4.3(3) . .
N1 C5 C6 N2 -10.9(4) . .
S1 C5 C6 N2 169.9(2) . .
N1 C5 C6 C7 166.5(3) . .
S1 C5 C6 C7 -12.7(4) . .
N2 C6 C7 C8 2.8(4) . .
C5 C6 C7 C8 -174.4(3) . .
C6 C7 C8 C12 0.7(4) . 2_756
C13 N3 C9 C10 -1.1(4) . .
Ru1 N3 C9 C10 -179.7(2) . .
N3 C9 C10 C11 3.7(5) . .
C9 C10 C11 C12 -2.7(4) . .
C10 C11 C12 C8 -178.7(3) . 2_756
C10 C11 C12 C13 -0.5(4) . .
C9 N3 C13 N2 176.8(2) . 2_756
Ru1 N3 C13 N2 -4.8(3) . 2_756
C9 N3 C13 C12 -2.3(4) . .
Ru1 N3 C13 C12 176.13(18) . .
C8 C12 C13 N2 2.4(4) 2_756 2_756
C11 C12 C13 N2 -175.9(2) . 2_756
C8 C12 C13 N3 -178.6(2) 2_756 .
C11 C12 C13 N3 3.1(4) . .
